data_7237625
loop_
_publ_author_name
'Maiti, Buddhadev'
'Wang, Kunlun'
'Bhandari, Srijana'
'Bunge, Scott D.'
'Twieg, Robert J.'
'Dunietz, Barry D.'

_publ_section_title
;
 Enhancing charge mobilities in selectively fluorinated oligophenyl
 organic semiconductors: a design approach based on experimental and
 computational perspectives
;
_journal_issue 13
_journal_name_full 'Journal of Materials Chemistry C'
_journal_page_first 3881
_journal_paper_doi 10.1039/C8TC06517A
_journal_volume 7
_journal_year 2019
_chemical_formula_moiety 'C12 H6 F4'
_chemical_formula_sum 'C12 H6 F4'
_chemical_formula_weight 226.17
_space_group_crystal_system orthorhombic
_space_group_IT_number 61
_space_group_name_Hall '-P 2ac 2ab'
_space_group_name_H-M_alt 'P b c a'
_atom_sites_solution_hydrogens geom
_audit_creation_method SHELXL-2013
_audit_update_record
;
2018-08-29 deposited with the CCDC.	2019-02-27 downloaded from the CCDC.
;
_cell_angle_alpha 90
_cell_angle_beta 90
_cell_angle_gamma 90
_cell_formula_units_Z 8
_cell_length_a 7.338(2)
_cell_length_b 12.605(4)
_cell_length_c 19.886(6)
_cell_measurement_reflns_used 1415
_cell_measurement_temperature 100(2)
_cell_measurement_theta_max 25.99
_cell_measurement_theta_min 3.23
_cell_volume 1839.4(9)
_computing_cell_refinement 'Bruker SAINT'
_computing_data_collection 'Bruker APEX2'
_computing_data_reduction 'Bruker SAINT'
_computing_molecular_graphics 'Bruker SHELXTL'
_computing_publication_material 'Bruker SHELXTL'
_computing_structure_refinement 'SHELXL-2013 (Sheldrick, 2013)'
_computing_structure_solution 'SHELXS-97 (Sheldrick 2008)'
_diffrn_ambient_temperature 100(2)
_diffrn_measured_fraction_theta_full 0.969
_diffrn_measured_fraction_theta_max 0.994
_diffrn_measurement_device_type 'Bruker APEX-II CCD'
_diffrn_measurement_method '\f and \w scans'
_diffrn_radiation_type MoK\a
_diffrn_radiation_wavelength 0.71073
_diffrn_reflns_av_R_equivalents 0.1337
_diffrn_reflns_av_unetI/netI 0.1117
_diffrn_reflns_Laue_measured_fraction_full 0.969
_diffrn_reflns_Laue_measured_fraction_max 0.994
_diffrn_reflns_limit_h_max 6
_diffrn_reflns_limit_h_min -8
_diffrn_reflns_limit_k_max 14
_diffrn_reflns_limit_k_min -15
_diffrn_reflns_limit_l_max 12
_diffrn_reflns_limit_l_min -23
_diffrn_reflns_number 6878
_diffrn_reflns_point_group_measured_fraction_full 0.969
_diffrn_reflns_point_group_measured_fraction_max 0.994
_diffrn_reflns_theta_full 25.242
_diffrn_reflns_theta_max 25.041
_diffrn_reflns_theta_min 2.048
_exptl_absorpt_coefficient_mu 0.151
_exptl_absorpt_correction_T_max 0.985
_exptl_absorpt_correction_T_min 0.677
_exptl_absorpt_correction_type multi-scan
_exptl_absorpt_process_details SADABS
_exptl_crystal_colour colorless
_exptl_crystal_density_diffrn 1.633
_exptl_crystal_density_meas ?
_exptl_crystal_description irregular
_exptl_crystal_F_000 912
_exptl_crystal_size_max 0.180
_exptl_crystal_size_mid 0.150
_exptl_crystal_size_min 0.100
_refine_diff_density_max 0.554
_refine_diff_density_min -0.550
_refine_diff_density_rms 0.150
_refine_ls_extinction_method none
_refine_ls_goodness_of_fit_ref 1.180
_refine_ls_hydrogen_treatment constr
_refine_ls_matrix_type full
_refine_ls_number_parameters 145
_refine_ls_number_reflns 1618
_refine_ls_number_restraints 0
_refine_ls_restrained_S_all 1.180
_refine_ls_R_factor_all 0.1104
_refine_ls_R_factor_gt 0.0744
_refine_ls_shift/su_max 0.001
_refine_ls_shift/su_mean 0.000
_refine_ls_structure_factor_coef Fsqd
_refine_ls_weighting_details 'w=1/[\s^2^(Fo^2^)+(0.1000P)^2^+0.3352P] where P=(Fo^2^+2Fc^2^)/3'
_refine_ls_weighting_scheme calc
_refine_ls_wR_factor_gt 0.1771
_refine_ls_wR_factor_ref 0.2235
_reflns_Friedel_coverage 0.000
_reflns_number_gt 1060
_reflns_number_total 1618
_reflns_threshold_expression 'I > 2\s(I)'
_cod_data_source_file c8tc06517a2.cif
_cod_data_source_block KW03099
_cod_depositor_comments
;
The following automatic conversions were performed:

data item '_exptl_crystal_density_meas' value 'not measured' was
changed to '?' -- the value is perceived as not measured.

Automatic conversion script
Id: cif_fix_values 6909 2019-04-08 15:41:33Z antanas 
;
_cod_database_code 7237625
_shelx_space_group_comment
; 
The symmetry employed for this shelxl refinement is uniquely defined 
by the following loop, which should always be used as a source of 
symmetry information in preference to the above space-group names. 
They are only intended as comments. 
;
_shelx_estimated_absorpt_t_min 0.973
_shelx_estimated_absorpt_t_max 0.985
_shelxl_version_number 2013-4

loop_
_space_group_symop_operation_xyz
'x, y, z'
'-x+1/2, -y, z+1/2'
'x+1/2, -y+1/2, -z'
'-x, y+1/2, -z+1/2'
'-x, -y, -z'
'x-1/2, y, -z-1/2'
'-x-1/2, y-1/2, z'
'x, -y-1/2, z-1/2'

loop_
_atom_site_label
_atom_site_type_symbol
_atom_site_fract_x
_atom_site_fract_y
_atom_site_fract_z
_atom_site_U_iso_or_equiv
_atom_site_adp_type
_atom_site_occupancy
_atom_site_site_symmetry_order
_atom_site_calc_flag
_atom_site_refinement_flags_posn
_atom_site_refinement_flags_adp
F1 F 0.3350(3) 0.18404(15) 0.16557(11) 0.0241(7) Uani 1 1 d . .
F2 F 0.0920(4) 0.50497(17) 0.32333(11) 0.0273(7) Uani 1 1 d . .
F3 F 0.0250(3) 0.20045(17) 0.09148(12) 0.0256(7) Uani 1 1 d . .
F4 F 0.3001(4) 0.54776(18) -0.03367(11) 0.0296(7) Uani 1 1 d . .
C1 C 0.2669(6) 0.2633(3) 0.2054(2) 0.0179(9) Uani 1 1 d . .
C2 C 0.2766(6) 0.2514(3) 0.2738(2) 0.0211(10) Uani 1 1 d . .
H2 H 0.3243 0.1881 0.2928 0.025 Uiso 1 1 calc R U
C3 C 0.2162(6) 0.3325(3) 0.3146(2) 0.0196(9) Uani 1 1 d . .
H3 H 0.2195 0.3266 0.3622 0.023 Uiso 1 1 calc R U
C4 C 0.1508(6) 0.4228(3) 0.28331(19) 0.0209(10) Uani 1 1 d . .
C5 C 0.1401(5) 0.4351(3) 0.21575(18) 0.0171(9) Uani 1 1 d . .
H5 H 0.0940 0.4991 0.1971 0.020 Uiso 1 1 calc R U
C6 C 0.1978(5) 0.3524(3) 0.1735(2) 0.0179(9) Uani 1 1 d . .
C7 C 0.1846(6) 0.3623(3) 0.0998(2) 0.0189(10) Uani 1 1 d . .
C8 C 0.0974(6) 0.2869(3) 0.0599(2) 0.0213(10) Uani 1 1 d . .
C9 C 0.0758(6) 0.2960(3) -0.0085(2) 0.0232(10) Uani 1 1 d . .
H9 H 0.0142 0.2425 -0.0333 0.028 Uiso 1 1 calc R U
C10 C 0.1458(6) 0.3851(3) -0.0408(2) 0.0239(10) Uani 1 1 d . .
H10 H 0.1345 0.3937 -0.0881 0.029 Uiso 1 1 calc R U
C11 C 0.2321(6) 0.4604(3) -0.0019(2) 0.0210(10) Uani 1 1 d . .
C12 C 0.2534(5) 0.4521(3) 0.06603(19) 0.0190(9) Uani 1 1 d . .
H12 H 0.3141 0.5065 0.0904 0.023 Uiso 1 1 calc R U

loop_
_atom_site_aniso_label
_atom_site_aniso_U_11
_atom_site_aniso_U_22
_atom_site_aniso_U_33
_atom_site_aniso_U_23
_atom_site_aniso_U_13
_atom_site_aniso_U_12
F1 0.0270(16) 0.0156(12) 0.0297(14) -0.0044(10) -0.0006(10) 0.0063(10)
F2 0.0321(17) 0.0217(13) 0.0280(14) -0.0056(10) 0.0047(11) 0.0000(10)
F3 0.0259(16) 0.0191(13) 0.0318(14) -0.0036(10) 0.0020(11) -0.0084(10)
F4 0.0385(17) 0.0250(14) 0.0254(14) 0.0068(11) 0.0025(10) -0.0041(12)
C1 0.017(2) 0.0133(19) 0.023(2) -0.0069(16) 0.0033(16) 0.0007(17)
C2 0.017(2) 0.020(2) 0.027(2) 0.0014(18) -0.0011(17) -0.0018(17)
C3 0.019(2) 0.020(2) 0.020(2) -0.0010(17) -0.0010(17) -0.0059(17)
C4 0.019(3) 0.016(2) 0.027(2) -0.0061(17) 0.0054(17) -0.0026(17)
C5 0.010(2) 0.018(2) 0.024(2) 0.0042(16) 0.0007(16) -0.0023(16)
C6 0.012(2) 0.018(2) 0.024(2) -0.0033(17) 0.0012(16) -0.0028(16)
C7 0.015(2) 0.018(2) 0.023(2) -0.0051(18) -0.0008(17) 0.0036(17)
C8 0.012(2) 0.021(2) 0.031(2) -0.0028(18) 0.0041(18) 0.0000(17)
C9 0.014(2) 0.028(2) 0.027(2) -0.0100(19) 0.0004(17) 0.0027(18)
C10 0.015(2) 0.032(3) 0.024(2) 0.0016(19) 0.0028(17) 0.0060(19)
C11 0.016(2) 0.021(2) 0.026(2) 0.0062(18) 0.0060(18) 0.0000(18)
C12 0.012(2) 0.019(2) 0.026(2) 0.0009(17) -0.0002(17) 0.0021(17)

loop_
_atom_type_symbol
_atom_type_description
_atom_type_scat_dispersion_real
_atom_type_scat_dispersion_imag
_atom_type_scat_source
F F 0.0171 0.0103 'International Tables Vol C Tables 4.2.6.8 and 6.1.1.4'
C C 0.0033 0.0016 'International Tables Vol C Tables 4.2.6.8 and 6.1.1.4'
H H 0.0000 0.0000 'International Tables Vol C Tables 4.2.6.8 and 6.1.1.4'

loop_
_geom_angle_atom_site_label_1
_geom_angle_atom_site_label_2
_geom_angle_atom_site_label_3
_geom_angle
F1 C1 C2 118.4(3)
F1 C1 C6 117.4(3)
C2 C1 C6 124.2(4)
C1 C2 C3 119.1(4)
C1 C2 H2 120.4
C3 C2 H2 120.4
C2 C3 C4 117.2(4)
C2 C3 H3 121.4
C4 C3 H3 121.4
C5 C4 F2 118.0(3)
C5 C4 C3 124.0(4)
F2 C4 C3 117.9(3)
C4 C5 C6 119.5(4)
C4 C5 H5 120.3
C6 C5 H5 120.3
C1 C6 C5 115.9(4)
C1 C6 C7 123.2(3)
C5 C6 C7 120.9(3)
C8 C7 C12 116.1(4)
C8 C7 C6 122.6(4)
C12 C7 C6 121.2(3)
F3 C8 C9 118.5(4)
F3 C8 C7 117.5(4)
C9 C8 C7 124.0(4)
C8 C9 C10 118.8(4)
C8 C9 H9 120.6
C10 C9 H9 120.6
C11 C10 C9 117.8(4)
C11 C10 H10 121.1
C9 C10 H10 121.1
C12 C11 F4 118.6(4)
C12 C11 C10 123.8(4)
F4 C11 C10 117.6(4)
C11 C12 C7 119.5(4)
C11 C12 H12 120.3
C7 C12 H12 120.3

loop_
_geom_bond_atom_site_label_1
_geom_bond_atom_site_label_2
_geom_bond_distance
F1 C1 1.369(4)
F2 C4 1.375(4)
F3 C8 1.365(4)
F4 C11 1.365(4)
C1 C2 1.371(6)
C1 C6 1.387(5)
C2 C3 1.378(5)
C2 H2 0.9500
C3 C4 1.383(6)
C3 H3 0.9500
C4 C5 1.355(5)
C5 C6 1.405(5)
C5 H5 0.9500
C6 C7 1.472(6)
C7 C8 1.393(6)
C7 C12 1.411(5)
C8 C9 1.376(6)
C9 C10 1.392(6)
C9 H9 0.9500
C10 C11 1.379(6)
C10 H10 0.9500
C11 C12 1.363(6)
C12 H12 0.9500
